data_1556553
loop_
_publ_author_name
'Nguyen, H.N.'
'Tashima, N.'
'Ikariya, T.'
'Kuwata, S.'

_publ_section_title
;
 Ruthenium-Catalyzed Dimerization of 1,1-Diphenylpropargyl Alcohol to a
 Hydroxybenzocyclobutene and Related Reactions
;
_journal_name_full Inorganics
_journal_page_first 80
_journal_paper_doi 10.3390/inorganics5040080
_journal_volume 5
_journal_year 2017
_chemical_formula_moiety 'C55 H50 O3 Ru'
_chemical_formula_sum 'C55 H50 O3 Ru'
_chemical_formula_weight 860.07
_space_group_crystal_system monoclinic
_space_group_IT_number 14
_space_group_name_Hall '-P 2ybc'
_space_group_name_H-M_alt 'P 1 21/c 1'
_atom_sites_solution_hydrogens geom
_atom_sites_solution_primary direct
_atom_sites_solution_secondary difmap
_cell_angle_alpha 90.0000
_cell_angle_beta 107.378(2)
_cell_angle_gamma 90.0000
_cell_formula_units_Z 4
_cell_length_a 17.089(4)
_cell_length_b 12.512(3)
_cell_length_c 20.001(4)
_cell_measurement_reflns_used 14564
_cell_measurement_temperature 123
_cell_measurement_theta_max 27.48
_cell_measurement_theta_min 3.07
_cell_volume 4081.4(16)
_computing_cell_refinement CrystalClear
_computing_data_collection 'CrystalClear (Rigaku Corp., 2000)'
_computing_data_reduction CrystalClear
_computing_molecular_graphics 'CrystalStructure 4.2.5'
_computing_publication_material 'CrystalStructure 4.2.5 (Rigaku, 2017)'
_computing_structure_refinement 'SHELXL Version 2014/7 (Sheldrick, 2008)'
_computing_structure_solution 'SIR92 (Altomare, et al., 1994)'
_diffrn_ambient_temperature 123
_diffrn_detector_area_resol_mean 7.314
_diffrn_measured_fraction_theta_full 0.996
_diffrn_measured_fraction_theta_max 0.996
_diffrn_measurement_device_type 'Rigaku Saturn70'
_diffrn_measurement_method \w
_diffrn_radiation_type 'Mo K\a'
_diffrn_radiation_wavelength 0.71075
_diffrn_reflns_av_R_equivalents 0.0300
_diffrn_reflns_Laue_measured_fraction_full 0.996
_diffrn_reflns_Laue_measured_fraction_max 0.996
_diffrn_reflns_limit_h_max 22
_diffrn_reflns_limit_h_min -21
_diffrn_reflns_limit_k_max 16
_diffrn_reflns_limit_k_min -16
_diffrn_reflns_limit_l_max 24
_diffrn_reflns_limit_l_min -25
_diffrn_reflns_number 31910
_diffrn_reflns_point_group_measured_fraction_full 0.996
_diffrn_reflns_point_group_measured_fraction_max 0.996
_diffrn_reflns_theta_full 25.242
_diffrn_reflns_theta_max 27.494
_diffrn_reflns_theta_min 3.204
_diffrn_standards_interval_count .
_diffrn_standards_number 0
_exptl_absorpt_coefficient_mu 0.431
_exptl_absorpt_correction_T_max 0.917
_exptl_absorpt_correction_T_min 0.764
_exptl_absorpt_correction_type multi-scan
_exptl_absorpt_process_details 'REQAB (Rigaku, 1998)'
_exptl_crystal_colour orange
_exptl_crystal_density_diffrn 1.400
_exptl_crystal_density_method 'not measured'
_exptl_crystal_description block
_exptl_crystal_F_000 1792.00
_exptl_crystal_size_max 0.200
_exptl_crystal_size_mid 0.200
_exptl_crystal_size_min 0.200
_refine_diff_density_max 0.74
_refine_diff_density_min -0.72
_refine_ls_extinction_method none
_refine_ls_goodness_of_fit_ref 1.359
_refine_ls_hydrogen_treatment constr
_refine_ls_number_parameters 539
_refine_ls_number_reflns 9326
_refine_ls_number_restraints 0
_refine_ls_R_factor_all 0.0392
_refine_ls_R_factor_gt 0.0332
_refine_ls_shift/su_max 0.002
_refine_ls_structure_factor_coef Fsqd
_refine_ls_weighting_details 'w = 1/[\s^2^(Fo^2^)+(0.0374P)^2^] where P=(Fo^2^+2Fc^2^)/3'
_refine_ls_weighting_scheme calc
_refine_ls_wR_factor_gt 0.0774
_refine_ls_wR_factor_ref 0.0795
_reflns_Friedel_coverage 0.000
_reflns_Friedel_fraction_full .
_reflns_Friedel_fraction_max .
_reflns_number_gt 8496
_reflns_number_total 9326
_reflns_threshold_expression F^2^>2.0\s(F^2^)
_cod_data_source_file Inorganics-2017-5-80.cif
_cod_data_source_block compound_4
_cod_original_cell_volume 4081.5(15)
_cod_database_code 1556553

loop_
_space_group_symop_id
_space_group_symop_operation_xyz
1 +X,+Y,+Z
2 -X,1/2+Y,1/2-Z
3 -X,-Y,-Z
4 +X,-1/2-Y,-1/2+Z

loop_
_atom_site_label
_atom_site_type_symbol
_atom_site_fract_x
_atom_site_fract_y
_atom_site_fract_z
_atom_site_U_iso_or_equiv
_atom_site_adp_type
_atom_site_occupancy
_atom_site_site_symmetry_order
_atom_site_calc_flag
_atom_site_refinement_flags_posn
_atom_site_refinement_flags_adp
_atom_site_refinement_flags_occupancy
_atom_site_disorder_assembly
_atom_site_disorder_group
Ru1 Ru 0.25364(2) 0.14626(2) 0.49057(2) 0.01212(5) Uani 1 1 d . . . . .
O1 O 0.29560(7) 0.14180(9) 0.29804(6) 0.0161(3) Uani 1 1 d . . . . .
O2 O 0.17063(8) 0.19767(9) 0.30777(6) 0.0166(3) Uani 1 1 d . . . . .
H1 H 0.1830 0.2028 0.3516 0.025 Uiso 1 1 calc R U . . .
O3 O 0.12338(7) -0.08908(10) 0.47587(6) 0.0186(3) Uani 1 1 d . . . . .
H2 H 0.1047 -0.0594 0.4367 0.028 Uiso 1 1 calc R U . . .
C1 C 0.15718(12) 0.27255(15) 0.47473(9) 0.0222(4) Uani 1 1 d . . . . .
C2 C 0.23668(12) 0.31971(15) 0.49949(9) 0.0207(4) Uani 1 1 d . . . . .
C3 C 0.27686(11) 0.27563(14) 0.56658(9) 0.0180(4) Uani 1 1 d . . . . .
C4 C 0.22297(11) 0.19988(14) 0.58294(9) 0.0176(4) Uani 1 1 d . . . . .
C5 C 0.14850(11) 0.19777(15) 0.52617(9) 0.0201(4) Uani 1 1 d . . . . .
C6 C 0.08853(15) 0.31250(19) 0.41356(10) 0.0380(6) Uani 1 1 d . . . . .
H3 H 0.0476 0.2559 0.3975 0.057 Uiso 1 1 calc R U . . .
H4 H 0.1104 0.3327 0.3753 0.057 Uiso 1 1 calc R U . . .
H5 H 0.0629 0.3749 0.4280 0.057 Uiso 1 1 calc R U . . .
C7 C 0.26836(17) 0.40990(16) 0.46602(12) 0.0386(6) Uani 1 1 d . . . . .
H6 H 0.2547 0.4780 0.4841 0.058 Uiso 1 1 calc R U . . .
H7 H 0.2431 0.4072 0.4151 0.058 Uiso 1 1 calc R U . . .
H8 H 0.3280 0.4037 0.4769 0.058 Uiso 1 1 calc R U . . .
C8 C 0.35850(13) 0.31125(17) 0.61392(11) 0.0318(5) Uani 1 1 d . . . . .
H9 H 0.3963 0.3231 0.5862 0.048 Uiso 1 1 calc R U . . .
H10 H 0.3808 0.2560 0.6492 0.048 Uiso 1 1 calc R U . . .
H11 H 0.3517 0.3779 0.6373 0.048 Uiso 1 1 calc R U . . .
C9 C 0.23835(14) 0.14022(15) 0.65106(10) 0.0276(4) Uani 1 1 d . . . . .
H12 H 0.2097 0.0714 0.6424 0.041 Uiso 1 1 calc R U . . .
H13 H 0.2180 0.1825 0.6836 0.041 Uiso 1 1 calc R U . . .
H14 H 0.2973 0.1280 0.6714 0.041 Uiso 1 1 calc R U . . .
C10 C 0.07183(13) 0.13969(17) 0.52573(13) 0.0340(5) Uani 1 1 d . . . . .
H15 H 0.0372 0.1302 0.4773 0.051 Uiso 1 1 calc R U . . .
H16 H 0.0420 0.1813 0.5517 0.051 Uiso 1 1 calc R U . . .
H17 H 0.0861 0.0696 0.5479 0.051 Uiso 1 1 calc R U . . .
C11 C 0.25707(10) 0.02602(13) 0.40923(8) 0.0124(3) Uani 1 1 d . . . . .
C12 C 0.32838(10) 0.09271(13) 0.42286(8) 0.0130(3) Uani 1 1 d . . . . .
C13 C 0.37367(10) 0.08257(13) 0.49495(8) 0.0148(3) Uani 1 1 d . . . . .
H18 H 0.4230 0.1191 0.5183 0.018 Uiso 1 1 calc R U . . .
C14 C 0.33204(10) 0.00828(13) 0.52573(8) 0.0143(3) Uani 1 1 d . . . . .
H19 H 0.3495 -0.0135 0.5734 0.017 Uiso 1 1 calc R U . . .
C15 C 0.25968(10) -0.02900(13) 0.47407(8) 0.0125(3) Uani 1 1 d . . . . .
C16 C 0.20787(10) 0.00887(13) 0.33345(8) 0.0121(3) Uani 1 1 d . . . . .
H20 H 0.2369 -0.0487 0.3155 0.014 Uiso 1 1 calc R U . . .
C17 C 0.21324(10) 0.11185(13) 0.29017(8) 0.0132(3) Uani 1 1 d . . . . .
C18 C 0.35955(10) 0.13692(13) 0.36501(8) 0.0134(3) Uani 1 1 d . . . . .
C19 C 0.11943(10) -0.02740(13) 0.31701(8) 0.0134(3) Uani 1 1 d . . . . .
C20 C 0.06012(11) 0.03169(15) 0.33582(9) 0.0182(4) Uani 1 1 d . . . . .
H21 H 0.0753 0.0961 0.3616 0.022 Uiso 1 1 calc R U . . .
C21 C -0.02085(12) -0.00232(16) 0.31732(9) 0.0239(4) Uani 1 1 d . . . . .
H22 H -0.0607 0.0389 0.3302 0.029 Uiso 1 1 calc R U . . .
C22 C -0.04364(12) -0.09707(17) 0.27981(9) 0.0256(4) Uani 1 1 d . . . . .
H23 H -0.0990 -0.1207 0.2671 0.031 Uiso 1 1 calc R U . . .
C23 C 0.01461(12) -0.15601(15) 0.26134(9) 0.0234(4) Uani 1 1 d . . . . .
H24 H -0.0005 -0.2210 0.2362 0.028 Uiso 1 1 calc R U . . .
C24 C 0.09526(12) -0.12115(14) 0.27912(8) 0.0180(4) Uani 1 1 d . . . . .
H25 H 0.1346 -0.1620 0.2652 0.022 Uiso 1 1 calc R U . . .
C25 C 0.17758(11) 0.08515(13) 0.21239(8) 0.0142(3) Uani 1 1 d . . . . .
C26 C 0.10061(11) 0.11981(14) 0.17313(9) 0.0186(4) Uani 1 1 d . . . . .
H26 H 0.0700 0.1664 0.1933 0.022 Uiso 1 1 calc R U . . .
C27 C 0.06818(12) 0.08622(15) 0.10397(9) 0.0240(4) Uani 1 1 d . . . . .
H27 H 0.0158 0.1111 0.0769 0.029 Uiso 1 1 calc R U . . .
C28 C 0.11163(12) 0.01682(15) 0.07431(9) 0.0227(4) Uani 1 1 d . . . . .
H28 H 0.0886 -0.0070 0.0274 0.027 Uiso 1 1 calc R U . . .
C29 C 0.18857(12) -0.01754(15) 0.11333(9) 0.0227(4) Uani 1 1 d . . . . .
H29 H 0.2188 -0.0649 0.0933 0.027 Uiso 1 1 calc R U . . .
C30 C 0.22157(11) 0.01738(15) 0.18206(9) 0.0186(4) Uani 1 1 d . . . . .
H30 H 0.2748 -0.0054 0.2085 0.022 Uiso 1 1 calc R U . . .
C31 C 0.39720(11) 0.24835(14) 0.38099(9) 0.0166(4) Uani 1 1 d . . . . .
C32 C 0.35949(13) 0.33686(14) 0.34333(10) 0.0220(4) Uani 1 1 d . . . . .
H31 H 0.3079 0.3294 0.3086 0.026 Uiso 1 1 calc R U . . .
C33 C 0.39684(14) 0.43642(16) 0.35626(11) 0.0294(5) Uani 1 1 d . . . . .
H32 H 0.3710 0.4964 0.3295 0.035 Uiso 1 1 calc R U . . .
C34 C 0.47116(15) 0.44951(17) 0.40750(11) 0.0340(5) Uani 1 1 d . . . . .
H33 H 0.4959 0.5181 0.4165 0.041 Uiso 1 1 calc R U . . .
C35 C 0.50902(14) 0.36150(17) 0.44550(11) 0.0316(5) Uani 1 1 d . . . . .
H34 H 0.5598 0.3698 0.4811 0.038 Uiso 1 1 calc R U . . .
C36 C 0.47312(12) 0.26132(16) 0.43184(9) 0.0231(4) Uani 1 1 d . . . . .
H35 H 0.5003 0.2010 0.4572 0.028 Uiso 1 1 calc R U . . .
C37 C 0.42060(10) 0.06003(14) 0.34707(8) 0.0147(3) Uani 1 1 d . . . . .
C38 C 0.42625(11) -0.04672(15) 0.36537(10) 0.0213(4) Uani 1 1 d . . . . .
H36 H 0.3994 -0.0722 0.3975 0.026 Uiso 1 1 calc R U . . .
C39 C 0.47088(12) -0.11742(16) 0.33728(11) 0.0264(4) Uani 1 1 d . . . . .
H37 H 0.4734 -0.1909 0.3497 0.032 Uiso 1 1 calc R U . . .
C40 C 0.51159(12) -0.08138(16) 0.29151(10) 0.0270(4) Uani 1 1 d . . . . .
H38 H 0.5412 -0.1299 0.2717 0.032 Uiso 1 1 calc R U . . .
C41 C 0.50876(14) 0.02588(18) 0.27486(11) 0.0344(5) Uani 1 1 d . . . . .
H39 H 0.5380 0.0518 0.2446 0.041 Uiso 1 1 calc R U . . .
C42 C 0.46342(14) 0.09591(16) 0.30216(10) 0.0281(4) Uani 1 1 d . . . . .
H40 H 0.4615 0.1695 0.2901 0.034 Uiso 1 1 calc R U . . .
C43 C 0.20583(11) -0.12096(14) 0.48525(8) 0.0144(3) Uani 1 1 d . . . . .
C44 C 0.23704(11) -0.16430(13) 0.56097(9) 0.0170(4) Uani 1 1 d . . . . .
C45 C 0.19006(13) -0.15277(15) 0.60613(10) 0.0237(4) Uani 1 1 d . . . . .
H41 H 0.1385 -0.1177 0.5909 0.028 Uiso 1 1 calc R U . . .
C46 C 0.21907(15) -0.19323(17) 0.67478(10) 0.0328(5) Uani 1 1 d . . . . .
H42 H 0.1871 -0.1844 0.7059 0.039 Uiso 1 1 calc R U . . .
C47 C 0.29273(15) -0.24499(16) 0.69720(10) 0.0319(5) Uani 1 1 d . . . . .
H43 H 0.3117 -0.2719 0.7437 0.038 Uiso 1 1 calc R U . . .
C48 C 0.33949(13) -0.25818(16) 0.65233(10) 0.0280(4) Uani 1 1 d . . . . .
H44 H 0.3906 -0.2944 0.6677 0.034 Uiso 1 1 calc R U . . .
C49 C 0.31147(12) -0.21805(15) 0.58417(9) 0.0236(4) Uani 1 1 d . . . . .
H45 H 0.3437 -0.2276 0.5533 0.028 Uiso 1 1 calc R U . . .
C50 C 0.20686(11) -0.21483(13) 0.43559(8) 0.0154(3) Uani 1 1 d . . . . .
C51 C 0.13970(12) -0.28251(14) 0.41423(9) 0.0225(4) Uani 1 1 d . . . . .
H46 H 0.0935 -0.2706 0.4303 0.027 Uiso 1 1 calc R U . . .
C52 C 0.13938(14) -0.36809(15) 0.36925(10) 0.0275(4) Uani 1 1 d . . . . .
H47 H 0.0927 -0.4132 0.3542 0.033 Uiso 1 1 calc R U . . .
C53 C 0.20707(15) -0.38689(15) 0.34672(10) 0.0284(5) Uani 1 1 d . . . . .
H48 H 0.2069 -0.4449 0.3160 0.034 Uiso 1 1 calc R U . . .
C54 C 0.27466(14) -0.32175(15) 0.36874(10) 0.0267(4) Uani 1 1 d . . . . .
H49 H 0.3215 -0.3353 0.3537 0.032 Uiso 1 1 calc R U . . .
C55 C 0.27454(12) -0.23567(14) 0.41322(9) 0.0206(4) Uani 1 1 d . . . . .
H50 H 0.3215 -0.1909 0.4283 0.025 Uiso 1 1 calc R U . . .

loop_
_atom_site_aniso_label
_atom_site_aniso_U_11
_atom_site_aniso_U_22
_atom_site_aniso_U_33
_atom_site_aniso_U_23
_atom_site_aniso_U_13
_atom_site_aniso_U_12
Ru1 0.01229(8) 0.01450(8) 0.00980(7) -0.00064(5) 0.00365(5) 0.00126(6)
O1 0.0113(6) 0.0243(7) 0.0114(6) 0.0033(5) 0.0013(5) -0.0039(5)
O2 0.0199(7) 0.0158(6) 0.0134(6) -0.0013(5) 0.0039(5) 0.0029(5)
O3 0.0133(6) 0.0240(7) 0.0192(6) 0.0040(5) 0.0058(5) 0.0029(5)
C1 0.0254(10) 0.0261(10) 0.0140(8) -0.0028(7) 0.0041(7) 0.0122(8)
C2 0.0310(11) 0.0142(8) 0.0210(9) -0.0010(7) 0.0143(8) 0.0063(8)
C3 0.0185(9) 0.0168(9) 0.0197(9) -0.0048(7) 0.0073(7) 0.0026(7)
C4 0.0216(9) 0.0179(9) 0.0147(8) -0.0018(6) 0.0078(7) 0.0032(7)
C5 0.0166(9) 0.0225(9) 0.0236(9) -0.0088(7) 0.0096(7) 0.0023(8)
C6 0.0421(14) 0.0421(13) 0.0216(10) -0.0077(9) -0.0029(9) 0.0259(11)
C7 0.0642(17) 0.0216(11) 0.0432(13) 0.0053(9) 0.0362(12) 0.0082(11)
C8 0.0249(11) 0.0272(11) 0.0391(12) -0.0149(9) 0.0030(9) -0.0006(9)
C9 0.0425(13) 0.0261(10) 0.0174(9) 0.0031(7) 0.0140(9) 0.0072(9)
C10 0.0219(11) 0.0370(12) 0.0492(13) -0.0162(10) 0.0199(10) -0.0047(9)
C11 0.0115(8) 0.0139(8) 0.0127(7) -0.0003(6) 0.0051(6) 0.0020(6)
C12 0.0128(8) 0.0139(8) 0.0134(8) -0.0010(6) 0.0053(6) 0.0021(7)
C13 0.0113(8) 0.0174(9) 0.0148(8) -0.0018(6) 0.0025(6) 0.0006(7)
C14 0.0128(8) 0.0171(8) 0.0122(7) 0.0011(6) 0.0024(6) 0.0039(7)
C15 0.0123(8) 0.0131(8) 0.0127(7) -0.0003(6) 0.0046(6) 0.0019(6)
C16 0.0121(8) 0.0145(8) 0.0103(7) -0.0005(6) 0.0043(6) 0.0020(7)
C17 0.0118(8) 0.0144(8) 0.0136(8) -0.0002(6) 0.0039(6) -0.0001(6)
C18 0.0109(8) 0.0164(8) 0.0122(7) -0.0010(6) 0.0025(6) -0.0016(7)
C19 0.0129(8) 0.0175(8) 0.0093(7) 0.0032(6) 0.0024(6) -0.0011(7)
C20 0.0156(9) 0.0224(9) 0.0166(8) -0.0004(7) 0.0050(7) 0.0006(7)
C21 0.0149(9) 0.0341(11) 0.0243(9) 0.0044(8) 0.0082(7) 0.0018(8)
C22 0.0155(9) 0.0382(11) 0.0196(9) 0.0054(8) 0.0000(7) -0.0095(9)
C23 0.0253(10) 0.0250(10) 0.0156(8) -0.0010(7) -0.0003(7) -0.0106(8)
C24 0.0206(9) 0.0196(9) 0.0133(8) 0.0005(6) 0.0043(7) -0.0019(7)
C25 0.0160(9) 0.0143(8) 0.0123(8) 0.0018(6) 0.0043(6) -0.0018(7)
C26 0.0184(9) 0.0185(9) 0.0180(8) -0.0006(7) 0.0039(7) 0.0037(7)
C27 0.0209(10) 0.0261(10) 0.0193(9) 0.0009(7) -0.0030(7) 0.0028(8)
C28 0.0303(11) 0.0251(10) 0.0107(8) -0.0017(7) 0.0028(7) -0.0028(8)
C29 0.0296(11) 0.0249(10) 0.0156(8) -0.0021(7) 0.0097(8) 0.0030(8)
C30 0.0176(9) 0.0250(9) 0.0131(8) 0.0027(7) 0.0046(7) 0.0033(8)
C31 0.0186(9) 0.0177(8) 0.0178(8) -0.0037(6) 0.0118(7) -0.0033(7)
C32 0.0255(10) 0.0211(10) 0.0236(9) 0.0008(7) 0.0140(8) -0.0005(8)
C33 0.0415(13) 0.0172(9) 0.0411(12) 0.0010(8) 0.0301(10) 0.0002(9)
C34 0.0471(14) 0.0221(10) 0.0448(13) -0.0152(9) 0.0319(11) -0.0177(10)
C35 0.0295(11) 0.0363(12) 0.0318(11) -0.0138(9) 0.0136(9) -0.0147(10)
C36 0.0198(10) 0.0271(10) 0.0229(9) -0.0037(7) 0.0071(7) -0.0057(8)
C37 0.0120(8) 0.0188(8) 0.0123(7) -0.0039(6) 0.0018(6) -0.0003(7)
C38 0.0169(9) 0.0208(9) 0.0280(9) 0.0017(7) 0.0092(7) 0.0020(8)
C39 0.0221(10) 0.0211(10) 0.0353(11) -0.0016(8) 0.0074(8) 0.0047(8)
C40 0.0235(10) 0.0339(11) 0.0239(9) -0.0089(8) 0.0076(8) 0.0084(9)
C41 0.0417(13) 0.0403(13) 0.0310(11) 0.0033(9) 0.0258(10) 0.0094(11)
C42 0.0392(13) 0.0239(10) 0.0291(10) 0.0023(8) 0.0221(9) 0.0044(9)
C43 0.0132(8) 0.0172(8) 0.0134(8) 0.0021(6) 0.0048(6) 0.0022(7)
C44 0.0204(9) 0.0161(9) 0.0138(8) 0.0008(6) 0.0039(7) -0.0035(7)
C45 0.0318(11) 0.0227(10) 0.0198(9) 0.0031(7) 0.0128(8) 0.0022(8)
C46 0.0537(15) 0.0308(11) 0.0199(10) 0.0030(8) 0.0203(10) -0.0023(11)
C47 0.0497(15) 0.0268(11) 0.0150(9) 0.0054(8) 0.0032(9) -0.0054(10)
C48 0.0281(11) 0.0277(10) 0.0229(10) 0.0071(8) -0.0005(8) -0.0022(9)
C49 0.0224(10) 0.0277(10) 0.0203(9) 0.0056(7) 0.0056(7) -0.0006(8)
C50 0.0199(9) 0.0147(8) 0.0108(7) 0.0037(6) 0.0035(6) 0.0007(7)
C51 0.0221(10) 0.0208(9) 0.0236(9) 0.0025(7) 0.0055(7) -0.0003(8)
C52 0.0343(12) 0.0197(10) 0.0233(10) -0.0011(7) 0.0004(8) -0.0042(9)
C53 0.0486(14) 0.0162(9) 0.0203(9) -0.0004(7) 0.0102(9) 0.0037(9)
C54 0.0400(13) 0.0192(9) 0.0273(10) 0.0018(8) 0.0199(9) 0.0067(9)
C55 0.0254(10) 0.0171(9) 0.0217(9) 0.0024(7) 0.0109(7) 0.0011(8)

loop_
_atom_type_symbol
_atom_type_description
_atom_type_scat_dispersion_real
_atom_type_scat_dispersion_imag
_atom_type_scat_source
C C 0.0033 0.0016
;
International Tables for Crystallography
(Vol. C, Tables 4.2.6.8 and 6.1.1.4)
;
H H 0.0000 0.0000
;
International Tables for Crystallography
(Vol. C, Table 6.1.1.4)
;
O O 0.0106 0.0060
;
International Tables for Crystallography
(Vol. C, Tables 4.2.6.8 and 6.1.1.4)
;
Ru Ru -1.2594 0.8363
;
International Tables for Crystallography
(Vol. C, Tables 4.2.6.8 and 6.1.1.4)
;

loop_
_geom_angle_atom_site_label_1
_geom_angle_atom_site_label_2
_geom_angle_atom_site_label_3
_geom_angle
_geom_angle_site_symmetry_1
_geom_angle_site_symmetry_3
C14 Ru1 C4 104.63(6) . .
C14 Ru1 C3 113.55(6) . .
C4 Ru1 C3 38.30(7) . .
C14 Ru1 C13 38.07(6) . .
C4 Ru1 C13 122.85(6) . .
C3 Ru1 C13 105.74(7) . .
C14 Ru1 C2 147.22(7) . .
C4 Ru1 C2 63.63(6) . .
C3 Ru1 C2 37.93(6) . .
C13 Ru1 C2 120.14(7) . .
C14 Ru1 C5 127.48(7) . .
C4 Ru1 C5 38.03(6) . .
C3 Ru1 C5 63.59(7) . .
C13 Ru1 C5 159.62(6) . .
C2 Ru1 C5 63.19(7) . .
C14 Ru1 C15 38.02(6) . .
C4 Ru1 C15 117.67(6) . .
C3 Ru1 C15 146.16(6) . .
C13 Ru1 C15 63.92(6) . .
C2 Ru1 C15 174.76(7) . .
C5 Ru1 C15 114.34(6) . .
C14 Ru1 C12 63.02(6) . .
C4 Ru1 C12 159.94(7) . .
C3 Ru1 C12 129.18(7) . .
C13 Ru1 C12 37.73(6) . .
C2 Ru1 C12 117.34(6) . .
C5 Ru1 C12 161.99(6) . .
C15 Ru1 C12 63.40(6) . .
C14 Ru1 C11 63.34(6) . .
C4 Ru1 C11 153.49(6) . .
C3 Ru1 C11 166.76(7) . .
C13 Ru1 C11 63.43(6) . .
C2 Ru1 C11 139.15(6) . .
C5 Ru1 C11 129.13(6) . .
C15 Ru1 C11 38.19(6) . .
C12 Ru1 C11 37.57(6) . .
C14 Ru1 C1 164.96(7) . .
C4 Ru1 C1 63.09(6) . .
C3 Ru1 C1 63.00(7) . .
C13 Ru1 C1 155.46(7) . .
C2 Ru1 C1 37.49(7) . .
C5 Ru1 C1 37.48(7) . .
C15 Ru1 C1 137.76(7) . .
C12 Ru1 C1 131.26(6) . .
C11 Ru1 C1 123.52(6) . .
C17 O1 C18 122.58(12) . .
C17 O2 H1 109.5 . .
C43 O3 H2 109.5 . .
C2 C1 C5 108.25(16) . .
C2 C1 C6 125.08(19) . .
C5 C1 C6 125.4(2) . .
C2 C1 Ru1 70.01(10) . .
C5 C1 Ru1 70.52(10) . .
C6 C1 Ru1 135.42(13) . .
C3 C2 C1 107.94(16) . .
C3 C2 C7 125.31(19) . .
C1 C2 C7 126.27(18) . .
C3 C2 Ru1 69.92(10) . .
C1 C2 Ru1 72.50(11) . .
C7 C2 Ru1 129.32(13) . .
C2 C3 C4 108.13(16) . .
C2 C3 C8 125.13(18) . .
C4 C3 C8 126.51(17) . .
C2 C3 Ru1 72.14(10) . .
C4 C3 Ru1 70.74(9) . .
C8 C3 Ru1 127.10(13) . .
C3 C4 C5 108.22(15) . .
C3 C4 C9 125.93(17) . .
C5 C4 C9 125.61(18) . .
C3 C4 Ru1 70.96(9) . .
C5 C4 Ru1 72.70(10) . .
C9 C4 Ru1 126.53(13) . .
C4 C5 C1 107.45(16) . .
C4 C5 C10 125.71(18) . .
C1 C5 C10 126.31(18) . .
C4 C5 Ru1 69.27(10) . .
C1 C5 Ru1 72.01(10) . .
C10 C5 Ru1 130.49(13) . .
C1 C6 H3 109.5 . .
C1 C6 H4 109.5 . .
H3 C6 H4 109.5 . .
C1 C6 H5 109.5 . .
H3 C6 H5 109.5 . .
H4 C6 H5 109.5 . .
C2 C7 H6 109.5 . .
C2 C7 H7 109.5 . .
H6 C7 H7 109.5 . .
C2 C7 H8 109.5 . .
H6 C7 H8 109.5 . .
H7 C7 H8 109.5 . .
C3 C8 H9 109.5 . .
C3 C8 H10 109.5 . .
H9 C8 H10 109.5 . .
C3 C8 H11 109.5 . .
H9 C8 H11 109.5 . .
H10 C8 H11 109.5 . .
C4 C9 H12 109.5 . .
C4 C9 H13 109.5 . .
H12 C9 H13 109.5 . .
C4 C9 H14 109.5 . .
H12 C9 H14 109.5 . .
H13 C9 H14 109.5 . .
C5 C10 H15 109.5 . .
C5 C10 H16 109.5 . .
H15 C10 H16 109.5 . .
C5 C10 H17 109.5 . .
H15 C10 H17 109.5 . .
H16 C10 H17 109.5 . .
C12 C11 C15 107.90(14) . .
C12 C11 C16 117.34(14) . .
C15 C11 C16 133.21(15) . .
C12 C11 Ru1 71.02(9) . .
C15 C11 Ru1 70.72(9) . .
C16 C11 Ru1 134.34(11) . .
C13 C12 C11 108.33(14) . .
C13 C12 C18 126.66(15) . .
C11 C12 C18 122.66(14) . .
C13 C12 Ru1 69.36(9) . .
C11 C12 Ru1 71.41(9) . .
C18 C12 Ru1 138.73(12) . .
C14 C13 C12 107.86(14) . .
C14 C13 Ru1 70.66(10) . .
C12 C13 Ru1 72.91(10) . .
C14 C13 H18 126.1 . .
C12 C13 H18 126.1 . .
Ru1 C13 H18 122.1 . .
C13 C14 C15 109.72(14) . .
C13 C14 Ru1 71.28(10) . .
C15 C14 Ru1 73.07(9) . .
C13 C14 H19 125.1 . .
C15 C14 H19 125.1 . .
Ru1 C14 H19 122.1 . .
C14 C15 C11 106.17(14) . .
C14 C15 C43 124.52(14) . .
C11 C15 C43 128.69(14) . .
C14 C15 Ru1 68.92(9) . .
C11 C15 Ru1 71.09(9) . .
C43 C15 Ru1 131.50(11) . .
C11 C16 C19 118.64(13) . .
C11 C16 C17 109.23(13) . .
C19 C16 C17 110.14(13) . .
C11 C16 H20 106.0 . .
C19 C16 H20 106.0 . .
C17 C16 H20 106.0 . .
O2 C17 O1 110.03(13) . .
O2 C17 C25 110.14(13) . .
O1 C17 C25 104.56(13) . .
O2 C17 C16 111.74(13) . .
O1 C17 C16 112.01(13) . .
C25 C17 C16 108.09(13) . .
O1 C18 C12 112.30(14) . .
O1 C18 C31 107.92(13) . .
C12 C18 C31 113.28(14) . .
O1 C18 C37 100.77(12) . .
C12 C18 C37 111.55(13) . .
C31 C18 C37 110.29(14) . .
C24 C19 C20 118.22(16) . .
C24 C19 C16 119.01(15) . .
C20 C19 C16 122.71(15) . .
C21 C20 C19 120.85(17) . .
C21 C20 H21 119.6 . .
C19 C20 H21 119.6 . .
C20 C21 C22 119.99(18) . .
C20 C21 H22 120.0 . .
C22 C21 H22 120.0 . .
C23 C22 C21 119.48(18) . .
C23 C22 H23 120.3 . .
C21 C22 H23 120.3 . .
C22 C23 C24 120.41(18) . .
C22 C23 H24 119.8 . .
C24 C23 H24 119.8 . .
C23 C24 C19 121.05(18) . .
C23 C24 H25 119.5 . .
C19 C24 H25 119.5 . .
C26 C25 C30 119.37(15) . .
C26 C25 C17 122.07(15) . .
C30 C25 C17 118.38(15) . .
C25 C26 C27 119.83(17) . .
C25 C26 H26 120.1 . .
C27 C26 H26 120.1 . .
C28 C27 C26 120.61(17) . .
C28 C27 H27 119.7 . .
C26 C27 H27 119.7 . .
C29 C28 C27 119.62(16) . .
C29 C28 H28 120.2 . .
C27 C28 H28 120.2 . .
C28 C29 C30 119.79(17) . .
C28 C29 H29 120.1 . .
C30 C29 H29 120.1 . .
C25 C30 C29 120.76(17) . .
C25 C30 H30 119.6 . .
C29 C30 H30 119.6 . .
C32 C31 C36 118.85(17) . .
C32 C31 C18 121.13(16) . .
C36 C31 C18 119.93(16) . .
C31 C32 C33 120.2(2) . .
C31 C32 H31 119.9 . .
C33 C32 H31 119.9 . .
C34 C33 C32 120.9(2) . .
C34 C33 H32 119.5 . .
C32 C33 H32 119.5 . .
C33 C34 C35 119.21(19) . .
C33 C34 H33 120.4 . .
C35 C34 H33 120.4 . .
C34 C35 C36 120.3(2) . .
C34 C35 H34 119.9 . .
C36 C35 H34 119.9 . .
C35 C36 C31 120.53(19) . .
C35 C36 H35 119.7 . .
C31 C36 H35 119.7 . .
C38 C37 C42 118.33(17) . .
C38 C37 C18 122.81(15) . .
C42 C37 C18 118.22(15) . .
C37 C38 C39 120.75(18) . .
C37 C38 H36 119.6 . .
C39 C38 H36 119.6 . .
C40 C39 C38 120.38(18) . .
C40 C39 H37 119.8 . .
C38 C39 H37 119.8 . .
C41 C40 C39 119.30(18) . .
C41 C40 H38 120.3 . .
C39 C40 H38 120.3 . .
C40 C41 C42 120.22(19) . .
C40 C41 H39 119.9 . .
C42 C41 H39 119.9 . .
C41 C42 C37 120.94(18) . .
C41 C42 H40 119.5 . .
C37 C42 H40 119.5 . .
O3 C43 C15 112.65(14) . .
O3 C43 C50 109.28(14) . .
C15 C43 C50 110.82(13) . .
O3 C43 C44 105.42(13) . .
C15 C43 C44 111.11(14) . .
C50 C43 C44 107.27(13) . .
C45 C44 C49 118.94(17) . .
C45 C44 C43 120.35(17) . .
C49 C44 C43 120.68(16) . .
C44 C45 C46 119.69(19) . .
C44 C45 H41 120.2 . .
C46 C45 H41 120.2 . .
C47 C46 C45 120.8(2) . .
C47 C46 H42 119.6 . .
C45 C46 H42 119.6 . .
C46 C47 C48 119.96(18) . .
C46 C47 H43 120.0 . .
C48 C47 H43 120.0 . .
C47 C48 C49 119.7(2) . .
C47 C48 H44 120.1 . .
C49 C48 H44 120.1 . .
C44 C49 C48 120.84(18) . .
C44 C49 H45 119.6 . .
C48 C49 H45 119.6 . .
C55 C50 C51 118.68(17) . .
C55 C50 C43 121.56(16) . .
C51 C50 C43 119.73(16) . .
C50 C51 C52 120.66(19) . .
C50 C51 H46 119.7 . .
C52 C51 H46 119.7 . .
C53 C52 C51 119.86(19) . .
C53 C52 H47 120.1 . .
C51 C52 H47 120.1 . .
C54 C53 C52 120.01(18) . .
C54 C53 H48 120.0 . .
C52 C53 H48 120.0 . .
C53 C54 C55 120.02(19) . .
C53 C54 H49 120.0 . .
C55 C54 H49 120.0 . .
C50 C55 C54 120.76(18) . .
C50 C55 H50 119.6 . .
C54 C55 H50 119.6 . .

loop_
_geom_bond_atom_site_label_1
_geom_bond_atom_site_label_2
_geom_bond_distance
_geom_bond_site_symmetry_2
Ru1 C14 2.1697(17) .
Ru1 C4 2.1717(17) .
Ru1 C3 2.1746(17) .
Ru1 C13 2.1778(17) .
Ru1 C2 2.2037(19) .
Ru1 C5 2.2169(18) .
Ru1 C15 2.2245(17) .
Ru1 C12 2.2245(16) .
Ru1 C11 2.2295(16) .
Ru1 C1 2.2366(18) .
O1 C17 1.419(2) .
O1 C18 1.4553(19) .
O2 C17 1.400(2) .
O2 H1 0.8400 .
O3 C43 1.422(2) .
O3 H2 0.8400 .
C1 C2 1.427(3) .
C1 C5 1.431(3) .
C1 C6 1.505(3) .
C2 C3 1.423(2) .
C2 C7 1.494(3) .
C3 C4 1.426(3) .
C3 C8 1.501(3) .
C4 C5 1.431(2) .
C4 C9 1.506(2) .
C5 C10 1.496(3) .
C6 H3 0.9800 .
C6 H4 0.9800 .
C6 H5 0.9800 .
C7 H6 0.9800 .
C7 H7 0.9800 .
C7 H8 0.9800 .
C8 H9 0.9800 .
C8 H10 0.9800 .
C8 H11 0.9800 .
C9 H12 0.9800 .
C9 H13 0.9800 .
C9 H14 0.9800 .
C10 H15 0.9800 .
C10 H16 0.9800 .
C10 H17 0.9800 .
C11 C12 1.434(2) .
C11 C15 1.457(2) .
C11 C16 1.513(2) .
C12 C13 1.424(2) .
C12 C18 1.515(2) .
C13 C14 1.418(2) .
C13 H18 0.9500 .
C14 C15 1.432(2) .
C14 H19 0.9500 .
C15 C43 1.531(2) .
C16 C19 1.517(2) .
C16 C17 1.570(2) .
C16 H20 1.0000 .
C17 C25 1.529(2) .
C18 C31 1.529(2) .
C18 C37 1.538(2) .
C19 C24 1.391(2) .
C19 C20 1.394(2) .
C20 C21 1.388(3) .
C20 H21 0.9500 .
C21 C22 1.395(3) .
C21 H22 0.9500 .
C22 C23 1.375(3) .
C22 H23 0.9500 .
C23 C24 1.387(3) .
C23 H24 0.9500 .
C24 H25 0.9500 .
C25 C26 1.385(2) .
C25 C30 1.387(2) .
C26 C27 1.393(2) .
C26 H26 0.9500 .
C27 C28 1.386(3) .
C27 H27 0.9500 .
C28 C29 1.382(3) .
C28 H28 0.9500 .
C29 C30 1.391(2) .
C29 H29 0.9500 .
C30 H30 0.9500 .
C31 C32 1.385(3) .
C31 C36 1.398(2) .
C32 C33 1.388(3) .
C32 H31 0.9500 .
C33 C34 1.383(3) .
C33 H32 0.9500 .
C34 C35 1.384(3) .
C34 H33 0.9500 .
C35 C36 1.386(3) .
C35 H34 0.9500 .
C36 H35 0.9500 .
C37 C38 1.381(2) .
C37 C42 1.392(2) .
C38 C39 1.391(3) .
C38 H36 0.9500 .
C39 C40 1.380(3) .
C39 H37 0.9500 .
C40 C41 1.380(3) .
C40 H38 0.9500 .
C41 C42 1.385(3) .
C41 H39 0.9500 .
C42 H40 0.9500 .
C43 C50 1.542(2) .
C43 C44 1.546(2) .
C44 C45 1.384(3) .
C44 C49 1.390(3) .
C45 C46 1.408(3) .
C45 H41 0.9500 .
C46 C47 1.367(3) .
C46 H42 0.9500 .
C47 C48 1.378(3) .
C47 H43 0.9500 .
C48 C49 1.396(2) .
C48 H44 0.9500 .
C49 H45 0.9500 .
C50 C55 1.384(3) .
C50 C51 1.387(3) .
C51 C52 1.398(3) .
C51 H46 0.9500 .
C52 C53 1.381(3) .
C52 H47 0.9500 .
C53 C54 1.374(3) .
C53 H48 0.9500 .
C54 C55 1.397(3) .
C54 H49 0.9500 .
C55 H50 0.9500 .

loop_
_geom_torsion_atom_site_label_1
_geom_torsion_atom_site_label_2
_geom_torsion_atom_site_label_3
_geom_torsion_atom_site_label_4
_geom_torsion
_geom_torsion_site_symmetry_1
_geom_torsion_site_symmetry_2
_geom_torsion_site_symmetry_3
_geom_torsion_site_symmetry_4
C5 C1 C2 C3 -0.9(2) . . . .
C6 C1 C2 C3 166.59(17) . . . .
Ru1 C1 C2 C3 -61.29(12) . . . .
C5 C1 C2 C7 -173.24(18) . . . .
C6 C1 C2 C7 -5.8(3) . . . .
Ru1 C1 C2 C7 126.35(19) . . . .
C5 C1 C2 Ru1 60.41(12) . . . .
C6 C1 C2 Ru1 -132.12(18) . . . .
C1 C2 C3 C4 0.99(19) . . . .
C7 C2 C3 C4 173.45(17) . . . .
Ru1 C2 C3 C4 -61.96(12) . . . .
C1 C2 C3 C8 -173.81(17) . . . .
C7 C2 C3 C8 -1.4(3) . . . .
Ru1 C2 C3 C8 123.25(18) . . . .
C1 C2 C3 Ru1 62.95(12) . . . .
C7 C2 C3 Ru1 -124.60(19) . . . .
C2 C3 C4 C5 -0.73(19) . . . .
C8 C3 C4 C5 173.98(17) . . . .
Ru1 C3 C4 C5 -63.59(12) . . . .
C2 C3 C4 C9 -175.31(17) . . . .
C8 C3 C4 C9 -0.6(3) . . . .
Ru1 C3 C4 C9 121.84(18) . . . .
C2 C3 C4 Ru1 62.86(12) . . . .
C8 C3 C4 Ru1 -122.44(18) . . . .
C3 C4 C5 C1 0.19(19) . . . .
C9 C4 C5 C1 174.79(17) . . . .
Ru1 C4 C5 C1 -62.28(12) . . . .
C3 C4 C5 C10 -171.87(17) . . . .
C9 C4 C5 C10 2.7(3) . . . .
Ru1 C4 C5 C10 125.66(18) . . . .
C3 C4 C5 Ru1 62.47(12) . . . .
C9 C4 C5 Ru1 -122.93(18) . . . .
C2 C1 C5 C4 0.4(2) . . . .
C6 C1 C5 C4 -167.00(17) . . . .
Ru1 C1 C5 C4 60.52(12) . . . .
C2 C1 C5 C10 172.42(17) . . . .
C6 C1 C5 C10 5.0(3) . . . .
Ru1 C1 C5 C10 -127.49(18) . . . .
C2 C1 C5 Ru1 -60.09(12) . . . .
C6 C1 C5 Ru1 132.48(18) . . . .
C15 C11 C12 C13 -1.66(18) . . . .
C16 C11 C12 C13 -169.36(14) . . . .
Ru1 C11 C12 C13 59.78(11) . . . .
C15 C11 C12 C18 161.98(15) . . . .
C16 C11 C12 C18 -5.7(2) . . . .
Ru1 C11 C12 C18 -136.58(16) . . . .
C15 C11 C12 Ru1 -61.44(11) . . . .
C16 C11 C12 Ru1 130.86(14) . . . .
C11 C12 C13 C14 1.34(18) . . . .
C18 C12 C13 C14 -161.47(16) . . . .
Ru1 C12 C13 C14 62.41(11) . . . .
C11 C12 C13 Ru1 -61.07(11) . . . .
C18 C12 C13 Ru1 136.12(17) . . . .
C12 C13 C14 C15 -0.51(19) . . . .
Ru1 C13 C14 C15 63.37(12) . . . .
C12 C13 C14 Ru1 -63.88(11) . . . .
C13 C14 C15 C11 -0.51(19) . . . .
Ru1 C14 C15 C11 61.74(11) . . . .
C13 C14 C15 C43 171.11(15) . . . .
Ru1 C14 C15 C43 -126.64(16) . . . .
C13 C14 C15 Ru1 -62.25(12) . . . .
C12 C11 C15 C14 1.33(18) . . . .
C16 C11 C15 C14 166.27(17) . . . .
Ru1 C11 C15 C14 -60.31(11) . . . .
C12 C11 C15 C43 -169.82(16) . . . .
C16 C11 C15 C43 -4.9(3) . . . .
Ru1 C11 C15 C43 128.54(17) . . . .
C12 C11 C15 Ru1 61.64(11) . . . .
C16 C11 C15 Ru1 -133.41(19) . . . .
C12 C11 C16 C19 -159.44(15) . . . .
C15 C11 C16 C19 36.7(3) . . . .
Ru1 C11 C16 C19 -69.8(2) . . . .
C12 C11 C16 C17 -32.14(19) . . . .
C15 C11 C16 C17 164.01(17) . . . .
Ru1 C11 C16 C17 57.48(19) . . . .
C18 O1 C17 O2 84.22(17) . . . .
C18 O1 C17 C25 -157.52(13) . . . .
C18 O1 C17 C16 -40.71(19) . . . .
C11 C16 C17 O2 -69.47(17) . . . .
C19 C16 C17 O2 62.49(17) . . . .
C11 C16 C17 O1 54.51(17) . . . .
C19 C16 C17 O1 -173.53(13) . . . .
C11 C16 C17 C25 169.18(13) . . . .
C19 C16 C17 C25 -58.86(17) . . . .
C17 O1 C18 C12 2.3(2) . . . .
C17 O1 C18 C31 -123.27(15) . . . .
C17 O1 C18 C37 121.10(15) . . . .
C13 C12 C18 O1 -176.50(15) . . . .
C11 C12 C18 O1 23.0(2) . . . .
Ru1 C12 C18 O1 -76.0(2) . . . .
C13 C12 C18 C31 -53.9(2) . . . .
C11 C12 C18 C31 145.54(16) . . . .
Ru1 C12 C18 C31 46.5(2) . . . .
C13 C12 C18 C37 71.2(2) . . . .
C11 C12 C18 C37 -89.31(19) . . . .
Ru1 C12 C18 C37 171.70(13) . . . .
C11 C16 C19 C24 -123.07(16) . . . .
C17 C16 C19 C24 110.05(16) . . . .
C11 C16 C19 C20 59.6(2) . . . .
C17 C16 C19 C20 -67.24(19) . . . .
C24 C19 C20 C21 0.1(2) . . . .
C16 C19 C20 C21 177.43(15) . . . .
C19 C20 C21 C22 0.4(3) . . . .
C20 C21 C22 C23 -0.1(3) . . . .
C21 C22 C23 C24 -0.7(3) . . . .
C22 C23 C24 C19 1.3(3) . . . .
C20 C19 C24 C23 -0.9(2) . . . .
C16 C19 C24 C23 -178.36(15) . . . .
O2 C17 C25 C26 -17.8(2) . . . .
O1 C17 C25 C26 -135.94(16) . . . .
C16 C17 C25 C26 104.57(18) . . . .
O2 C17 C25 C30 167.20(15) . . . .
O1 C17 C25 C30 49.02(19) . . . .
C16 C17 C25 C30 -70.47(19) . . . .
C30 C25 C26 C27 0.2(3) . . . .
C17 C25 C26 C27 -174.83(16) . . . .
C25 C26 C27 C28 1.1(3) . . . .
C26 C27 C28 C29 -1.4(3) . . . .
C27 C28 C29 C30 0.3(3) . . . .
C26 C25 C30 C29 -1.2(3) . . . .
C17 C25 C30 C29 173.95(16) . . . .
C28 C29 C30 C25 1.0(3) . . . .
O1 C18 C31 C32 13.3(2) . . . .
C12 C18 C31 C32 -111.65(18) . . . .
C37 C18 C31 C32 122.52(17) . . . .
O1 C18 C31 C36 -163.24(15) . . . .
C12 C18 C31 C36 71.8(2) . . . .
C37 C18 C31 C36 -54.0(2) . . . .
C36 C31 C32 C33 -0.1(3) . . . .
C18 C31 C32 C33 -176.66(16) . . . .
C31 C32 C33 C34 -1.2(3) . . . .
C32 C33 C34 C35 1.0(3) . . . .
C33 C34 C35 C36 0.6(3) . . . .
C34 C35 C36 C31 -1.8(3) . . . .
C32 C31 C36 C35 1.6(3) . . . .
C18 C31 C36 C35 178.21(17) . . . .
O1 C18 C37 C38 -100.97(17) . . . .
C12 C18 C37 C38 18.4(2) . . . .
C31 C18 C37 C38 145.19(16) . . . .
O1 C18 C37 C42 69.67(19) . . . .
C12 C18 C37 C42 -170.97(16) . . . .
C31 C18 C37 C42 -44.2(2) . . . .
C42 C37 C38 C39 -2.6(3) . . . .
C18 C37 C38 C39 168.00(16) . . . .
C37 C38 C39 C40 1.2(3) . . . .
C38 C39 C40 C41 1.1(3) . . . .
C39 C40 C41 C42 -2.0(3) . . . .
C40 C41 C42 C37 0.5(3) . . . .
C38 C37 C42 C41 1.8(3) . . . .
C18 C37 C42 C41 -169.28(18) . . . .
C14 C15 C43 O3 121.18(17) . . . .
C11 C15 C43 O3 -69.2(2) . . . .
Ru1 C15 C43 O3 29.7(2) . . . .
C14 C15 C43 C50 -116.02(17) . . . .
C11 C15 C43 C50 53.6(2) . . . .
Ru1 C15 C43 C50 152.51(12) . . . .
C14 C15 C43 C44 3.1(2) . . . .
C11 C15 C43 C44 172.81(16) . . . .
Ru1 C15 C43 C44 -88.32(17) . . . .
O3 C43 C44 C45 -8.4(2) . . . .
C15 C43 C44 C45 113.91(18) . . . .
C50 C43 C44 C45 -124.82(18) . . . .
O3 C43 C44 C49 169.74(16) . . . .
C15 C43 C44 C49 -67.9(2) . . . .
C50 C43 C44 C49 53.3(2) . . . .
C49 C44 C45 C46 1.4(3) . . . .
C43 C44 C45 C46 179.61(17) . . . .
C44 C45 C46 C47 -0.8(3) . . . .
C45 C46 C47 C48 -0.1(3) . . . .
C46 C47 C48 C49 0.3(3) . . . .
C45 C44 C49 C48 -1.2(3) . . . .
C43 C44 C49 C48 -179.40(17) . . . .
C47 C48 C49 C44 0.3(3) . . . .
O3 C43 C50 C55 154.90(15) . . . .
C15 C43 C50 C55 30.2(2) . . . .
C44 C43 C50 C55 -91.28(19) . . . .
O3 C43 C50 C51 -27.1(2) . . . .
C15 C43 C50 C51 -151.86(15) . . . .
C44 C43 C50 C51 86.68(19) . . . .
C55 C50 C51 C52 -2.0(3) . . . .
C43 C50 C51 C52 -179.98(16) . . . .
C50 C51 C52 C53 1.2(3) . . . .
C51 C52 C53 C54 0.3(3) . . . .
C52 C53 C54 C55 -0.8(3) . . . .
C51 C50 C55 C54 1.4(3) . . . .
C43 C50 C55 C54 179.38(16) . . . .
C53 C54 C55 C50 0.0(3) . . . .
